data_4028904
loop_
_publ_author_name
'Fleming, Fraser F.'
'Liu, Wang'
'Ghosh, Somraj'
'Steward, Omar W.'

_publ_section_title
;
 Metalated Nitriles:&#x00A0; Internal 1,2-Asymmetric Induction
;
_journal_issue 7
_journal_name_full 'The Journal of Organic Chemistry'
_journal_page_first 2803
_journal_page_last 2810
_journal_paper_doi 10.1021/jo702681e
_journal_volume 73
_journal_year 2008
_chemical_formula_moiety ' C17 H23 N O'
_chemical_formula_sum 'C17 H23 N O'
_chemical_formula_weight 257.36
_chemical_melting_point 378.5(15)
_space_group_IT_number 14
_symmetry_cell_setting monoclinic
_symmetry_space_group_name_Hall '-P 2ybc'
_symmetry_space_group_name_H-M 'P 1 21/c 1'
_atom_sites_solution_hydrogens geom
_atom_sites_solution_primary direct
_atom_sites_solution_secondary difmap
_cell_angle_alpha 90.00
_cell_angle_beta 96.026(2)
_cell_angle_gamma 90.00
_cell_formula_units_Z 4
_cell_length_a 7.4177(3)
_cell_length_b 10.1210(4)
_cell_length_c 19.6430(8)
_cell_measurement_reflns_used 9683
_cell_measurement_temperature 273(2)
_cell_measurement_theta_max 27.25
_cell_measurement_theta_min 2.90
_cell_volume 1466.54(10)
_computing_cell_refinement 'Bruker SMART'
_computing_data_collection 'Bruker SMART'
_computing_data_reduction 'Bruker SAINT'
_computing_molecular_graphics 'Bruker SHELXTL'
_computing_publication_material 'Bruker SHELXTL'
_computing_structure_refinement 'SHELXL-97 (Sheldrick, 1997)'
_computing_structure_solution 'SHELXS-97 (Sheldrick, 1990)'
_diffrn_ambient_temperature 273(2)
_diffrn_measured_fraction_theta_full 0.974
_diffrn_measured_fraction_theta_max 0.974
_diffrn_measurement_device_type 'CCD area detector'
_diffrn_measurement_method 'phi and omega scans'
_diffrn_radiation_monochromator graphite
_diffrn_radiation_source 'fine-focus sealed tube'
_diffrn_radiation_type MoK\a
_diffrn_radiation_wavelength 0.71073
_diffrn_reflns_av_R_equivalents 0.0309
_diffrn_reflns_av_sigmaI/netI 0.0276
_diffrn_reflns_limit_h_max 9
_diffrn_reflns_limit_h_min -8
_diffrn_reflns_limit_k_max 14
_diffrn_reflns_limit_k_min -14
_diffrn_reflns_limit_l_max 26
_diffrn_reflns_limit_l_min -27
_diffrn_reflns_number 30739
_diffrn_reflns_theta_full 29.91
_diffrn_reflns_theta_max 29.91
_diffrn_reflns_theta_min 2.09
_exptl_absorpt_coefficient_mu 0.071
_exptl_absorpt_correction_T_max 0.996
_exptl_absorpt_correction_T_min 0.989
_exptl_absorpt_correction_type empirical
_exptl_crystal_colour colorless
_exptl_crystal_density_diffrn 1.166
_exptl_crystal_density_method 'not measured'
_exptl_crystal_description plate
_exptl_crystal_F_000 560
_exptl_crystal_size_max 0.50
_exptl_crystal_size_mid 0.13
_exptl_crystal_size_min 0.05
_refine_diff_density_max 0.273
_refine_diff_density_min -0.175
_refine_diff_density_rms 0.047
_refine_ls_extinction_method none
_refine_ls_goodness_of_fit_ref 1.135
_refine_ls_hydrogen_treatment none
_refine_ls_matrix_type full
_refine_ls_number_parameters 175
_refine_ls_number_reflns 4138
_refine_ls_number_restraints 0
_refine_ls_restrained_S_all 1.135
_refine_ls_R_factor_all 0.0895
_refine_ls_R_factor_gt 0.0590
_refine_ls_shift/su_max 0.002
_refine_ls_shift/su_mean 0.000
_refine_ls_structure_factor_coef Fsqd
_refine_ls_weighting_details 'calc w=1/[\s^2^(Fo^2^)+(0.0651P)^2^+0.8914P] where P=(Fo^2^+2Fc^2^)/3'
_refine_ls_weighting_scheme calc
_refine_ls_wR_factor_gt 0.1784
_refine_ls_wR_factor_ref 0.1913
_reflns_number_gt 2807
_reflns_number_total 4138
_reflns_threshold_expression >2sigma(I)
_cod_data_source_file jo702681esup1.cif
_cod_data_source_block compound_wl004
_cod_depositor_comments
;
The following automatic conversions were performed:

'_chemical_melting_point' value '377-380 K' was changed to
'378.5(15)' - the average value was taken and precision was
estimated.

'_symmetry_cell_setting' value 'Monoclinic' changed to
'monoclinic' according to
/home/saulius/struct/CIF-dictionaries/cif_core.dic dictionary named
'cif_core.dic' version 2.4.2 from 2011-04-26.

Automatic conversion script
Id: cif_fix_values 1891 2012-01-12 08:04:46Z andrius 

The following automatic conversions were performed:
data name '_geom_bond_atom_site_label_D' replaced with
'_geom_hbond_atom_site_label_D' as specified in the replacement file
'/home/antanas/src/cod-tools/trunk/data/replacement-values/replacement_tags.lst'.

data
name '_geom_bond_atom_site_label_H' replaced with
'_geom_hbond_atom_site_label_H' as specified in the replacement file
'/home/antanas/src/cod-tools/trunk/data/replacement-values/replacement_tags.lst'.

data
name '_geom_contact_atom_site_label_a' replaced with
'_geom_hbond_atom_site_label_A' as specified in the replacement file
'/home/antanas/src/cod-tools/trunk/data/replacement-values/replacement_tags.lst'.

data
name '_geom_bond_distance_DH' replaced with '_geom_hbond_distance_DH'
as specified in the replacement file
'/home/antanas/src/cod-tools/trunk/data/replacement-values/replacement_tags.lst'.

data
name '_geom_contact_distance_HA' replaced with
'_geom_hbond_distance_HA' as specified in the replacement file
'/home/antanas/src/cod-tools/trunk/data/replacement-values/replacement_tags.lst'.

data
name '_geom_contact_distance_DA' replaced with
'_geom_hbond_distance_DA' as specified in the replacement file
'/home/antanas/src/cod-tools/trunk/data/replacement-values/replacement_tags.lst'.

data
name '_geom_angle_DHA' replaced with '_geom_hbond_angle_DHA' as
specified in the replacement file
'/home/antanas/src/cod-tools/trunk/data/replacement-values/replacement_tags.lst'.

data
name '_geom_contact_site_symmetry_A' replaced with
'_geom_hbond_site_symmetry_A' as specified in the replacement file
'/home/antanas/src/cod-tools/trunk/data/replacement-values/replacement_tags.lst'.

Automatic conversion script
Id: cif_correct_tags 5005 2017-03-03 11:38:54Z antanas 
;
_cod_original_sg_symbol_H-M P2(1)/c
_cod_original_formula_sum ' C17 H23 N O'
_cod_database_code 4028904

loop_
_symmetry_equiv_pos_as_xyz
'x, y, z'
'-x, y+1/2, -z+1/2'
'-x, -y, -z'
'x, -y-1/2, z-1/2'

loop_
_atom_site_label
_atom_site_type_symbol
_atom_site_fract_x
_atom_site_fract_y
_atom_site_fract_z
_atom_site_U_iso_or_equiv
_atom_site_adp_type
_atom_site_occupancy
_atom_site_symmetry_multiplicity
_atom_site_calc_flag
_atom_site_refinement_flags
C1 C 0.8629(2) 0.33690(18) 0.36698(9) 0.0311(4) Uani 1 1 d .
C2 C 0.9064(3) 0.2278(2) 0.42031(11) 0.0402(5) Uani 1 1 d .
H2A H 0.9291 0.2679 0.4653 0.048 Uiso 1 1 calc R
H2B H 0.8017 0.1705 0.4207 0.048 Uiso 1 1 calc R
C3 C 1.0702(3) 0.1447(2) 0.40673(12) 0.0516(6) Uani 1 1 d .
H3A H 1.1783 0.1992 0.4124 0.062 Uiso 1 1 calc R
H3B H 1.0855 0.0736 0.4399 0.062 Uiso 1 1 calc R
C4 C 1.0489(4) 0.0869(3) 0.33506(14) 0.0606(7) Uani 1 1 d .
H4A H 1.1591 0.0407 0.3268 0.073 Uiso 1 1 calc R
H4B H 0.9502 0.0235 0.3311 0.073 Uiso 1 1 calc R
C5 C 1.0101(3) 0.1947(3) 0.28203(12) 0.0517(6) Uani 1 1 d .
H5A H 0.9892 0.1547 0.2370 0.062 Uiso 1 1 calc R
H5B H 1.1153 0.2516 0.2825 0.062 Uiso 1 1 calc R
C6 C 0.8460(3) 0.2776(2) 0.29487(10) 0.0397(5) Uani 1 1 d .
H6A H 0.7381 0.2229 0.2886 0.048 Uiso 1 1 calc R
H6B H 0.8319 0.3485 0.2615 0.048 Uiso 1 1 calc R
C7 C 0.6864(2) 0.41532(18) 0.38222(9) 0.0315(4) Uani 1 1 d .
C8 C 0.7366(3) 0.47859(19) 0.44942(9) 0.0335(4) Uani 1 1 d .
C9 C 0.5226(3) 0.3262(2) 0.39119(12) 0.0438(5) Uani 1 1 d .
H9A H 0.5473 0.2743 0.4320 0.066 Uiso 1 1 calc R
H9B H 0.5008 0.2687 0.3523 0.066 Uiso 1 1 calc R
H9C H 0.4175 0.3801 0.3949 0.066 Uiso 1 1 calc R
C10 C 0.6375(3) 0.5281(2) 0.32745(9) 0.0368(4) Uani 1 1 d .
H10 H 0.7508 0.5520 0.3090 0.044 Uiso 1 1 calc R
C11 C 0.5059(4) 0.4833(3) 0.26654(12) 0.0580(7) Uani 1 1 d .
H11A H 0.3897 0.4648 0.2818 0.087 Uiso 1 1 calc R
H11B H 0.5520 0.4049 0.2469 0.087 Uiso 1 1 calc R
H11C H 0.4935 0.5520 0.2327 0.087 Uiso 1 1 calc R
C12 C 0.5690(3) 0.6528(2) 0.35954(10) 0.0381(4) Uani 1 1 d .
C13 C 0.6898(4) 0.7534(2) 0.37909(12) 0.0522(6) Uani 1 1 d .
H13 H 0.8109 0.7446 0.3714 0.063 Uiso 1 1 calc R
C14 C 0.6329(5) 0.8677(3) 0.41002(14) 0.0677(8) Uani 1 1 d .
H14 H 0.7156 0.9343 0.4230 0.081 Uiso 1 1 calc R
C15 C 0.4539(5) 0.8818(3) 0.42134(14) 0.0694(8) Uani 1 1 d .
H15 H 0.4155 0.9580 0.4420 0.083 Uiso 1 1 calc R
C16 C 0.3335(4) 0.7840(3) 0.40228(13) 0.0635(7) Uani 1 1 d .
H16 H 0.2126 0.7940 0.4099 0.076 Uiso 1 1 calc R
C17 C 0.3888(3) 0.6695(2) 0.37160(12) 0.0483(5) Uani 1 1 d .
H17 H 0.3048 0.6034 0.3590 0.058 Uiso 1 1 calc R
N1 N 0.7799(3) 0.5226(2) 0.50188(9) 0.0470(5) Uani 1 1 d .
O1 O 1.00888(18) 0.42957(14) 0.36841(7) 0.0383(3) Uani 1 1 d .
H1 H 1.0601 0.4345 0.4074 0.057 Uiso 1 1 calc R

loop_
_atom_site_aniso_label
_atom_site_aniso_U_11
_atom_site_aniso_U_22
_atom_site_aniso_U_33
_atom_site_aniso_U_23
_atom_site_aniso_U_13
_atom_site_aniso_U_12
C1 0.0293(9) 0.0323(9) 0.0320(8) -0.0042(7) 0.0042(7) -0.0038(7)
C2 0.0413(11) 0.0370(10) 0.0428(10) 0.0019(8) 0.0075(8) 0.0032(9)
C3 0.0498(13) 0.0485(13) 0.0567(13) 0.0032(10) 0.0064(10) 0.0153(11)
C4 0.0599(15) 0.0544(15) 0.0688(16) -0.0111(12) 0.0132(12) 0.0191(12)
C5 0.0473(13) 0.0619(14) 0.0467(12) -0.0160(11) 0.0091(10) 0.0083(11)
C6 0.0386(10) 0.0441(11) 0.0363(10) -0.0111(8) 0.0034(8) 0.0016(9)
C7 0.0328(9) 0.0304(9) 0.0312(8) -0.0034(7) 0.0028(7) -0.0008(7)
C8 0.0321(9) 0.0348(9) 0.0343(9) -0.0007(7) 0.0067(7) 0.0029(8)
C9 0.0342(10) 0.0421(11) 0.0560(13) -0.0024(9) 0.0085(9) -0.0019(9)
C10 0.0405(10) 0.0378(10) 0.0320(9) -0.0001(8) 0.0035(7) 0.0039(8)
C11 0.0680(16) 0.0608(15) 0.0410(12) -0.0098(11) -0.0134(11) 0.0205(13)
C12 0.0469(11) 0.0338(10) 0.0334(9) 0.0046(8) 0.0037(8) 0.0050(8)
C13 0.0595(14) 0.0405(12) 0.0560(13) 0.0003(10) 0.0032(11) -0.0022(10)
C14 0.099(2) 0.0388(13) 0.0617(16) -0.0051(11) -0.0070(15) -0.0019(14)
C15 0.106(2) 0.0488(15) 0.0518(14) -0.0048(12) 0.0026(14) 0.0284(16)
C16 0.0738(18) 0.0645(17) 0.0539(14) 0.0037(12) 0.0140(13) 0.0320(15)
C17 0.0497(13) 0.0469(12) 0.0485(12) 0.0019(10) 0.0061(10) 0.0088(10)
N1 0.0472(10) 0.0560(11) 0.0372(9) -0.0084(8) 0.0016(7) 0.0063(9)
O1 0.0335(7) 0.0446(8) 0.0369(7) -0.0034(6) 0.0044(5) -0.0097(6)

loop_
_atom_type_symbol
_atom_type_description
_atom_type_scat_dispersion_real
_atom_type_scat_dispersion_imag
_atom_type_scat_source
C C 0.0033 0.0016 'International Tables Vol C Tables 4.2.6.8 and 6.1.1.4'
H H 0.0000 0.0000 'International Tables Vol C Tables 4.2.6.8 and 6.1.1.4'
N N 0.0061 0.0033 'International Tables Vol C Tables 4.2.6.8 and 6.1.1.4'
O O 0.0106 0.0060 'International Tables Vol C Tables 4.2.6.8 and 6.1.1.4'

loop_
_geom_angle_atom_site_label_1
_geom_angle_atom_site_label_2
_geom_angle_atom_site_label_3
_geom_angle
O1 C1 C6 105.26(14)
O1 C1 C2 110.74(15)
C6 C1 C2 109.93(16)
O1 C1 C7 107.84(14)
C6 C1 C7 112.44(15)
C2 C1 C7 110.50(14)
C3 C2 C1 113.10(17)
C4 C3 C2 111.6(2)
C5 C4 C3 110.7(2)
C4 C5 C6 112.40(19)
C5 C6 C1 112.37(17)
C8 C7 C9 106.24(16)
C8 C7 C10 108.20(15)
C9 C7 C10 111.90(16)
C8 C7 C1 104.44(14)
C9 C7 C1 113.95(15)
C10 C7 C1 111.53(14)
N1 C8 C7 177.0(2)
C12 C10 C11 110.87(17)
C12 C10 C7 112.27(15)
C11 C10 C7 113.51(18)
C13 C12 C17 118.0(2)
C13 C12 C10 119.4(2)
C17 C12 C10 122.6(2)
C12 C13 C14 121.0(3)
C15 C14 C13 119.9(3)
C16 C15 C14 119.8(2)
C15 C16 C17 120.8(3)
C16 C17 C12 120.5(2)

loop_
_geom_bond_atom_site_label_1
_geom_bond_atom_site_label_2
_geom_bond_distance
C1 O1 1.431(2)
C1 C6 1.531(3)
C1 C2 1.533(3)
C1 C7 1.586(3)
C2 C3 1.524(3)
C3 C4 1.518(4)
C4 C5 1.515(4)
C5 C6 1.521(3)
C7 C8 1.479(3)
C7 C9 1.538(3)
C7 C10 1.584(3)
C8 N1 1.137(2)
C10 C12 1.522(3)
C10 C11 1.531(3)
C12 C13 1.384(3)
C12 C17 1.392(3)
C13 C14 1.392(4)
C14 C15 1.376(5)
C15 C16 1.359(4)
C16 C17 1.388(3)

loop_
_geom_hbond_atom_site_label_D
_geom_hbond_atom_site_label_H
_geom_hbond_atom_site_label_A
_geom_hbond_distance_DH
_geom_hbond_distance_HA
_geom_hbond_distance_DA
_geom_hbond_angle_DHA
_geom_hbond_site_symmetry_A
O1 H1 N1 0.82 2.08 2.889(2) 168.3 -x+2,-y+1,-z+1

loop_
_geom_torsion_atom_site_label_1
_geom_torsion_atom_site_label_2
_geom_torsion_atom_site_label_3
_geom_torsion_atom_site_label_4
_geom_torsion
O1 C1 C2 C3 -63.1(2)
C6 C1 C2 C3 52.8(2)
C7 C1 C2 C3 177.50(17)
C1 C2 C3 C4 -54.7(3)
C2 C3 C4 C5 54.5(3)
C3 C4 C5 C6 -55.2(3)
C4 C5 C6 C1 55.0(3)
O1 C1 C6 C5 66.8(2)
C2 C1 C6 C5 -52.5(2)
C7 C1 C6 C5 -176.10(18)
O1 C1 C7 C8 -57.37(17)
C6 C1 C7 C8 -172.97(16)
C2 C1 C7 C8 63.79(19)
O1 C1 C7 C9 -172.87(15)
C6 C1 C7 C9 71.5(2)
C2 C1 C7 C9 -51.7(2)
O1 C1 C7 C10 59.26(18)
C6 C1 C7 C10 -56.3(2)
C2 C1 C7 C10 -179.58(15)
C9 C7 C8 N1 87(4)
C10 C7 C8 N1 -153(4)
C1 C7 C8 N1 -34(4)
C8 C7 C10 C12 -27.0(2)
C9 C7 C10 C12 89.7(2)
C1 C7 C10 C12 -141.33(16)
C8 C7 C10 C11 -153.73(18)
C9 C7 C10 C11 -37.0(2)
C1 C7 C10 C11 92.0(2)
C11 C10 C12 C13 -137.6(2)
C7 C10 C12 C13 94.3(2)
C11 C10 C12 C17 43.8(3)
C7 C10 C12 C17 -84.3(2)
C17 C12 C13 C14 0.2(3)
C10 C12 C13 C14 -178.5(2)
C12 C13 C14 C15 -0.2(4)
C13 C14 C15 C16 0.0(4)
C14 C15 C16 C17 0.2(4)
C15 C16 C17 C12 -0.2(4)
C13 C12 C17 C16 0.1(3)
C10 C12 C17 C16 178.7(2)
